data_7232649
loop_
_publ_author_name
'Itoh, Kennosuke'
'Odate, Fumiya'
'Karikomi, Takuma'
'Obe, Keishi'
'Miyamori, Tsutomu'
'Kamiya, Hideaki'
'Yoza, Kenji'
'Nagai, Kenichiro'
'Fujii, Hideaki'
'Suga, Hiroyuki'
'Tokunaga, Ken'

_publ_section_title
;
 Novel asymmetric photodimerization reaction of coumarin derivatives
 bearing a chiral 2-oxazolidinone auxiliary
;
_journal_issue 22
_journal_name_full 'RSC Advances'
_journal_page_first 12365
_journal_paper_doi 10.1039/C9RA00822E
_journal_volume 9
_journal_year 2019
_chemical_absolute_configuration ad
_chemical_formula_sum 'C20 H15 N O5'
_chemical_formula_weight 349.33
_space_group_crystal_system orthorhombic
_space_group_IT_number 19
_space_group_name_Hall 'P 2ac 2ab'
_space_group_name_H-M_alt 'P 21 21 21'
_symmetry_space_group_name_Hall 'P 2ac 2ab'
_symmetry_space_group_name_H-M 'P 21 21 21'
_atom_sites_solution_hydrogens geom
_audit_block_doi 10.5517/ccdc.csd.cc1p3gr0
_audit_creation_method SHELXL-2014/7
_audit_update_record
;
2017-05-26 deposited with the CCDC.    2019-04-11 downloaded from the CCDC.
;
_cell_angle_alpha 90
_cell_angle_beta 90
_cell_angle_gamma 90
_cell_formula_units_Z 4
_cell_length_a 6.1741(11)
_cell_length_b 15.678(3)
_cell_length_c 16.411(3)
_cell_measurement_reflns_used 1326
_cell_measurement_temperature 93
_cell_measurement_theta_max 21.42
_cell_measurement_theta_min 2.48
_cell_volume 1588.5(5)
_computing_cell_refinement 'APEX2 (Bruker AXS)'
_computing_data_collection 'Bruker Instrument Service (Bruker AXS Inc., 2014)'
_computing_data_reduction 'SAINT (Bruker AXS Inc., 2013)'
_computing_molecular_graphics 'XSHELL V6.3.1 (Bruker AXS Inc., 2004)'
_computing_publication_material 'Generate Report (Bruker AXS Inc., 2014)'
_computing_structure_refinement 'SHELXL-2014 (Sheldrick, 2014)'
_computing_structure_solution 'SHELXT (Sheldrick, 2013)'
_diffrn_ambient_temperature 93
_diffrn_detector_area_resol_mean 8.333
_diffrn_measured_fraction_theta_full 1.000
_diffrn_measured_fraction_theta_max 0.999
_diffrn_measurement_device_type 'Bruker D8 goniometer'
_diffrn_measurement_method 'phi and omega scans'
_diffrn_radiation_monochromator 'multilayered conforcal mirror'
_diffrn_radiation_type MoK\a
_diffrn_radiation_wavelength 0.71073
_diffrn_reflns_av_R_equivalents 0.0490
_diffrn_reflns_av_unetI/netI 0.0638
_diffrn_reflns_Laue_measured_fraction_full 1.000
_diffrn_reflns_Laue_measured_fraction_max 0.999
_diffrn_reflns_limit_h_max 6
_diffrn_reflns_limit_h_min -7
_diffrn_reflns_limit_k_max 18
_diffrn_reflns_limit_k_min -13
_diffrn_reflns_limit_l_max 19
_diffrn_reflns_limit_l_min -19
_diffrn_reflns_number 7790
_diffrn_reflns_point_group_measured_fraction_full 1.000
_diffrn_reflns_point_group_measured_fraction_max 0.999
_diffrn_reflns_theta_full 25.000
_diffrn_reflns_theta_max 25.065
_diffrn_reflns_theta_min 1.796
_diffrn_source 'rotating anode'
_diffrn_source_type 'Bruker Turbo X-ray Source'
_exptl_absorpt_coefficient_mu 0.106
_exptl_absorpt_correction_T_max 0.979
_exptl_absorpt_correction_T_min 0.904
_exptl_absorpt_correction_type multi-scan
_exptl_absorpt_process_details
;
SADABS Sheldrick 1996
;
_exptl_crystal_colour colorless
_exptl_crystal_density_diffrn 1.461
_exptl_crystal_description needle
_exptl_crystal_F_000 728
_exptl_crystal_size_max 0.400
_exptl_crystal_size_mid 0.200
_exptl_crystal_size_min 0.200
_refine_diff_density_max 0.181
_refine_diff_density_min -0.241
_refine_diff_density_rms 0.048
_refine_ls_abs_structure_details
;
 Flack x determined using 745 quotients [(I+)-(I-)]/[(I+)+(I-)]
 (Parsons, Flack and Wagner, Acta Cryst. B69 (2013) 249-259).
;
_refine_ls_abs_structure_Flack -1.1(10)
_refine_ls_extinction_method none
_refine_ls_goodness_of_fit_ref 1.026
_refine_ls_hydrogen_treatment constr
_refine_ls_matrix_type full
_refine_ls_number_parameters 235
_refine_ls_number_reflns 2815
_refine_ls_number_restraints 0
_refine_ls_restrained_S_all 1.026
_refine_ls_R_factor_all 0.0607
_refine_ls_R_factor_gt 0.0414
_refine_ls_shift/su_max 0.000
_refine_ls_shift/su_mean 0.000
_refine_ls_structure_factor_coef Fsqd
_refine_ls_weighting_details 'w=1/[\s^2^(Fo^2^)+(0.0361P)^2^] where P=(Fo^2^+2Fc^2^)/3'
_refine_ls_weighting_scheme calc
_refine_ls_wR_factor_gt 0.0780
_refine_ls_wR_factor_ref 0.0864
_reflns_Friedel_coverage 0.705
_reflns_Friedel_fraction_full 1.000
_reflns_Friedel_fraction_max 0.998
_reflns_number_gt 2240
_reflns_number_total 2815
_reflns_threshold_expression 'I > 2\s(I)'
_cod_data_source_file c9ra00822e2.cif
_cod_data_source_block sample4_a
_cod_original_cell_volume 1588.6(5)
_cod_database_code 7232649
_shelx_shelxl_version_number 2014/7
_shelx_space_group_comment
;
The symmetry employed for this shelxl refinement is uniquely defined
by the following loop, which should always be used as a source of
symmetry information in preference to the above space-group names.
They are only intended as comments.
;
_shelx_estimated_absorpt_t_min 0.959
_shelx_estimated_absorpt_t_max 0.979

loop_
_space_group_symop_operation_xyz
'x, y, z'
'-x+1/2, -y, z+1/2'
'-x, y+1/2, -z+1/2'
'x+1/2, -y+1/2, -z'

loop_
_atom_site_label
_atom_site_type_symbol
_atom_site_fract_x
_atom_site_fract_y
_atom_site_fract_z
_atom_site_U_iso_or_equiv
_atom_site_adp_type
_atom_site_occupancy
_atom_site_site_symmetry_order
_atom_site_calc_flag
_atom_site_refinement_flags_posn
_atom_site_refinement_flags_adp
O001 O 0.8965(4) 0.64399(14) 0.80389(12) 0.0178(6) Uani 1 1 d . .
O002 O 0.7009(4) 0.85366(14) 0.84077(13) 0.0187(6) Uani 1 1 d . .
O003 O 1.0371(4) 0.55971(14) 0.70743(13) 0.0191(6) Uani 1 1 d . .
O004 O 0.8910(4) 0.81522(14) 0.73237(14) 0.0215(6) Uani 1 1 d . .
O005 O 0.4330(4) 0.68723(15) 0.62514(14) 0.0235(6) Uani 1 1 d . .
N006 N 0.7543(5) 0.63942(18) 0.67201(15) 0.0159(7) Uani 1 1 d . .
C007 C 0.9539(6) 0.6144(2) 0.4537(2) 0.0159(8) Uani 1 1 d . .
C008 C 0.3457(6) 0.7957(2) 0.86810(19) 0.0152(8) Uani 1 1 d . .
C009 C 0.5713(6) 0.6906(2) 0.6783(2) 0.0169(8) Uani 1 1 d . .
C00A C 0.5183(6) 0.8487(2) 0.88866(19) 0.0150(8) Uani 1 1 d . .
C00B C 0.5495(6) 0.74599(19) 0.75158(19) 0.0157(9) Uani 1 1 d . .
C00C C 0.8946(6) 0.6180(2) 0.7348(2) 0.0162(8) Uani 1 1 d . .
C00D C 0.3685(6) 0.7444(2) 0.79594(19) 0.0179(9) Uani 1 1 d . .
H00D H 0.2522 0.7086 0.7795 0.021 Uiso 1 1 calc R U
C00E C 0.7886(7) 0.6086(2) 0.39602(19) 0.0183(9) Uani 1 1 d . .
H00E H 0.6543 0.6365 0.4055 0.022 Uiso 1 1 calc R U
C00F C 0.1652(7) 0.7929(2) 0.91966(19) 0.0197(9) Uani 1 1 d . .
H00F H 0.0463 0.7569 0.9067 0.024 Uiso 1 1 calc R U
C00G C 0.7281(6) 0.8049(2) 0.7711(2) 0.0172(8) Uani 1 1 d . .
C00H C 0.3342(7) 0.8945(2) 1.0090(2) 0.0218(9) Uani 1 1 d . .
H00H H 0.3294 0.9279 1.0572 0.026 Uiso 1 1 calc R U
C00I C 0.8131(7) 0.5965(2) 0.59544(19) 0.0176(9) Uani 1 1 d . .
H00I H 0.6831 0.5683 0.5711 0.021 Uiso 1 1 calc R U
C00J C 0.1597(7) 0.8422(2) 0.9892(2) 0.0221(9) Uani 1 1 d . .
H00J H 0.0363 0.8405 1.0238 0.026 Uiso 1 1 calc R U
C00K C 0.9135(6) 0.6586(2) 0.53445(18) 0.0187(9) Uani 1 1 d . .
H00A H 0.8149 0.7076 0.5261 0.022 Uiso 1 1 calc R U
H00B H 1.0521 0.6806 0.5564 0.022 Uiso 1 1 calc R U
C00L C 1.1513(7) 0.5748(2) 0.4378(2) 0.0211(9) Uani 1 1 d . .
H00L H 1.2669 0.5800 0.4757 0.025 Uiso 1 1 calc R U
C00M C 1.0152(7) 0.5212(2) 0.3101(2) 0.0223(9) Uani 1 1 d . .
H00M H 1.0351 0.4888 0.2618 0.027 Uiso 1 1 calc R U
C00N C 0.8194(7) 0.5624(2) 0.3247(2) 0.0192(9) Uani 1 1 d . .
H00N H 0.7061 0.5589 0.2857 0.023 Uiso 1 1 calc R U
C00O C 0.9700(7) 0.5296(2) 0.6279(2) 0.0240(10) Uani 1 1 d . .
H00C H 0.8977 0.4735 0.6324 0.029 Uiso 1 1 calc R U
H00G H 1.0966 0.5239 0.5912 0.029 Uiso 1 1 calc R U
C00P C 1.1805(7) 0.5278(2) 0.3666(2) 0.0229(9) Uani 1 1 d . .
H00P H 1.3148 0.5001 0.3568 0.027 Uiso 1 1 calc R U
C00Q C 0.5148(7) 0.8981(2) 0.9589(2) 0.0210(9) Uani 1 1 d . .
H00Q H 0.6340 0.9337 0.9725 0.025 Uiso 1 1 calc R U

loop_
_atom_site_aniso_label
_atom_site_aniso_U_11
_atom_site_aniso_U_22
_atom_site_aniso_U_33
_atom_site_aniso_U_23
_atom_site_aniso_U_13
_atom_site_aniso_U_12
O001 0.0214(16) 0.0181(11) 0.0138(12) 0.0008(11) -0.0032(11) -0.0023(12)
O002 0.0194(16) 0.0168(12) 0.0199(13) -0.0030(11) 0.0023(12) -0.0013(11)
O003 0.0205(16) 0.0205(12) 0.0162(13) -0.0005(10) -0.0023(12) 0.0050(11)
O004 0.0179(17) 0.0208(12) 0.0258(13) 0.0024(11) 0.0069(13) -0.0031(11)
O005 0.0196(16) 0.0279(14) 0.0230(13) -0.0035(11) -0.0047(13) 0.0024(12)
N006 0.0193(19) 0.0178(14) 0.0107(14) -0.0027(13) -0.0006(13) 0.0024(13)
C007 0.020(2) 0.0144(17) 0.0139(18) 0.0025(15) 0.0019(17) -0.0020(16)
C008 0.018(2) 0.0123(17) 0.0157(17) 0.0019(15) 0.0014(16) 0.0038(16)
C009 0.017(2) 0.0169(17) 0.0169(18) 0.0006(15) 0.0011(17) -0.0016(16)
C00A 0.015(2) 0.0152(16) 0.0143(17) 0.0032(15) 0.0012(16) 0.0008(17)
C00B 0.019(2) 0.0152(16) 0.0133(18) -0.0007(14) -0.0014(16) 0.0020(16)
C00C 0.016(2) 0.0134(17) 0.0189(19) 0.0040(15) -0.0003(18) -0.0029(16)
C00D 0.018(2) 0.0151(17) 0.0206(19) -0.0002(15) -0.0049(18) 0.0017(16)
C00E 0.021(2) 0.0166(17) 0.0178(18) 0.0024(15) -0.0010(18) 0.0009(17)
C00F 0.023(3) 0.0165(18) 0.0200(19) 0.0023(15) 0.0010(17) 0.0024(17)
C00G 0.019(2) 0.0141(17) 0.0184(19) 0.0022(15) -0.0018(18) 0.0012(16)
C00H 0.036(3) 0.0140(17) 0.0158(18) 0.0011(15) -0.0001(19) 0.0059(19)
C00I 0.023(2) 0.0162(17) 0.0131(17) -0.0031(15) 0.0026(17) 0.0002(16)
C00J 0.028(3) 0.0190(19) 0.0191(18) 0.0061(16) 0.0068(17) 0.0076(18)
C00K 0.024(2) 0.0166(17) 0.0159(17) 0.0010(15) -0.0005(17) 0.0006(17)
C00L 0.023(3) 0.0240(19) 0.0166(19) 0.0036(16) -0.0007(18) -0.0004(18)
C00M 0.034(3) 0.0171(18) 0.0162(19) -0.0025(16) 0.0029(18) -0.0026(18)
C00N 0.025(2) 0.0168(17) 0.0156(19) -0.0002(15) -0.0025(17) -0.0050(17)
C00O 0.038(3) 0.0215(18) 0.0123(17) -0.0032(16) -0.0021(19) 0.0055(18)
C00P 0.021(2) 0.025(2) 0.022(2) 0.0022(17) 0.0062(19) 0.0023(17)
C00Q 0.026(3) 0.0178(18) 0.0198(19) 0.0024(16) -0.0046(19) 0.0001(18)

loop_
_atom_type_symbol
_atom_type_description
_atom_type_scat_dispersion_real
_atom_type_scat_dispersion_imag
_atom_type_scat_source
C C 0.0033 0.0016 'International Tables Vol C Tables 4.2.6.8 and 6.1.1.4'
H H 0.0000 0.0000 'International Tables Vol C Tables 4.2.6.8 and 6.1.1.4'
N N 0.0061 0.0033 'International Tables Vol C Tables 4.2.6.8 and 6.1.1.4'
O O 0.0106 0.0060 'International Tables Vol C Tables 4.2.6.8 and 6.1.1.4'

loop_
_geom_angle_atom_site_label_1
_geom_angle_atom_site_label_2
_geom_angle_atom_site_label_3
_geom_angle
C00A O002 C00G 122.6(3)
C00C O003 C00O 109.6(3)
C00C N006 C009 126.3(3)
C00C N006 C00I 111.7(3)
C009 N006 C00I 121.9(3)
C00L C007 C00E 119.0(3)
C00L C007 C00K 120.7(3)
C00E C007 C00K 120.2(3)
C00A C008 C00F 118.8(3)
C00A C008 C00D 117.3(3)
C00F C008 C00D 123.9(3)
O005 C009 N006 119.4(3)
O005 C009 C00B 122.6(3)
N006 C009 C00B 118.0(3)
O002 C00A C00Q 117.1(3)
O002 C00A C008 121.4(3)
C00Q C00A C008 121.5(3)
C00D C00B C00G 121.3(3)
C00D C00B C009 120.4(3)
C00G C00B C009 118.3(3)
O001 C00C O003 122.5(3)
O001 C00C N006 128.5(3)
O003 C00C N006 109.0(3)
C00B C00D C008 121.4(3)
C00B C00D H00D 119.3
C008 C00D H00D 119.3
C00N C00E C007 120.3(4)
C00N C00E H00E 119.8
C007 C00E H00E 119.8
C00J C00F C008 120.2(4)
C00J C00F H00F 119.9
C008 C00F H00F 119.9
O004 C00G O002 117.7(3)
O004 C00G C00B 126.6(3)
O002 C00G C00B 115.8(3)
C00Q C00H C00J 120.6(3)
C00Q C00H H00H 119.7
C00J C00H H00H 119.7
N006 C00I C00O 100.0(3)
N006 C00I C00K 111.7(3)
C00O C00I C00K 114.2(3)
N006 C00I H00I 110.2
C00O C00I H00I 110.2
C00K C00I H00I 110.2
C00F C00J C00H 120.3(4)
C00F C00J H00J 119.9
C00H C00J H00J 119.9
C007 C00K C00I 110.4(3)
C007 C00K H00A 109.6
C00I C00K H00A 109.6
C007 C00K H00B 109.6
C00I C00K H00B 109.6
H00A C00K H00B 108.1
C007 C00L C00P 120.4(3)
C007 C00L H00L 119.8
C00P C00L H00L 119.8
C00P C00M C00N 119.5(3)
C00P C00M H00M 120.3
C00N C00M H00M 120.3
C00E C00N C00M 120.4(4)
C00E C00N H00N 119.8
C00M C00N H00N 119.8
O003 C00O C00I 105.8(3)
O003 C00O H00C 110.6
C00I C00O H00C 110.6
O003 C00O H00G 110.6
C00I C00O H00G 110.6
H00C C00O H00G 108.7
C00M C00P C00L 120.4(4)
C00M C00P H00P 119.8
C00L C00P H00P 119.8
C00H C00Q C00A 118.8(4)
C00H C00Q H00Q 120.6
C00A C00Q H00Q 120.6

loop_
_geom_bond_atom_site_label_1
_geom_bond_atom_site_label_2
_geom_bond_distance
O001 C00C 1.205(4)
O002 C00A 1.377(4)
O002 C00G 1.385(4)
O003 C00C 1.346(4)
O003 C00O 1.448(4)
O004 C00G 1.201(4)
O005 C009 1.221(4)
N006 C00C 1.387(4)
N006 C009 1.390(4)
N006 C00I 1.471(4)
C007 C00L 1.392(5)
C007 C00E 1.394(5)
C007 C00K 1.516(4)
C008 C00A 1.393(5)
C008 C00F 1.400(5)
C008 C00D 1.438(4)
C009 C00B 1.490(4)
C00A C00Q 1.389(4)
C00B C00D 1.334(5)
C00B C00G 1.474(5)
C00D H00D 0.9500
C00E C00N 1.390(5)
C00E H00E 0.9500
C00F C00J 1.379(4)
C00F H00F 0.9500
C00H C00Q 1.386(5)
C00H C00J 1.392(5)
C00H H00H 0.9500
C00I C00O 1.524(5)
C00I C00K 1.527(4)
C00I H00I 1.0000
C00J H00J 0.9500
C00K H00A 0.9900
C00K H00B 0.9900
C00L C00P 1.393(5)
C00L H00L 0.9500
C00M C00P 1.382(5)
C00M C00N 1.392(6)
C00M H00M 0.9500
C00N H00N 0.9500
C00O H00C 0.9900
C00O H00G 0.9900
C00P H00P 0.9500
C00Q H00Q 0.9500
